data_1538313
loop_
_publ_author_name
'Luzzati, V.'

_publ_section_title
;
 Structure cristalline de l'acide nitrique a trois molecules d'eau.
;
_journal_name_full
;
Comptes Rendus Hebdomadaires des Seances de l'Academie des Sciences (1884 - 
1965)
;
_journal_page_first 1428
_journal_page_last 1430
_journal_volume 232
_journal_year 1951
_chemical_formula_sum 'H7 N O6'
_chemical_name_systematic 'H N O3 (H2 O)3'
_space_group_IT_number 19
_symmetry_space_group_name_Hall 'P 2ac 2ab'
_symmetry_space_group_name_H-M 'P 21 21 21'
_cell_angle_alpha 90
_cell_angle_beta 90
_cell_angle_gamma 90
_cell_formula_units_Z 4
_cell_length_a 9.5
_cell_length_b 14.66
_cell_length_c 3.38
_cell_volume 470.733
_citation_journal_id_ASTM COREAF
_cod_data_source_file Luzzati_COREAF_1951_1670.cif
_cod_data_source_block H7N1O6
_cod_original_cell_volume 470.7326
_cod_original_formula_sum 'H7 N1 O6'
_cod_database_code 1538313

loop_
_symmetry_equiv_pos_as_xyz
x,y,z
-x+1/2,-y,z+1/2
x+1/2,-y+1/2,-z
-x,y+1/2,-z+1/2

loop_
_atom_site_label
_atom_site_type_symbol
_atom_site_fract_x
_atom_site_fract_y
_atom_site_fract_z
_atom_site_occupancy
_atom_site_U_iso_or_equiv
O6 O-2 0.702 0.389 0.148 1 0.0
O3 O-2 0.258 0.41 0.314 1 0.0
O2 O-2 0.167 0.282 0.169 1 0.0
O5 O-2 0.506 0.486 0.408 1 0.0
N1 N+5 0.272 0.334 0.18 1 0.0
O4 O-2 0.451 0.141 0.42 1 0.0
O1 O-2 0.387 0.306 0.047 1 0.0
